data_2011801
loop_
_publ_author_name
'Zaleski, Jacek'
'Daszkiewicz, Zdzis\/law'
'Kyzio\/l, Janusz B.'

_publ_section_title
;
 1-Nitroindoline
;
_journal_issue 3
_journal_name_full 'Acta Crystallographica Section C'
_journal_page_first 304
_journal_page_last 305
_journal_paper_doi 10.1107/S0108270100019144
_journal_volume 57
_journal_year 2001
_chemical_formula_moiety 'C8 H8 N2 O2'
_chemical_formula_sum 'C8 H8 N2 O2'
_chemical_formula_weight 164.16
_chemical_name_systematic
;
 ?
;
_space_group_IT_number 2
_symmetry_cell_setting triclinic
_symmetry_space_group_name_Hall '-P 1'
_symmetry_space_group_name_H-M 'P -1'
_audit_creation_method SHELXL-97
_cell_angle_alpha 116.80(3)
_cell_angle_beta 104.04(3)
_cell_angle_gamma 92.53(3)
_cell_formula_units_Z 2
_cell_length_a 5.886(2)
_cell_length_b 8.402(3)
_cell_length_c 8.923(3)
_cell_measurement_reflns_used 19
_cell_measurement_temperature 293(2)
_cell_measurement_theta_max 26
_cell_measurement_theta_min 15
_cell_volume 376.1(3)
_computing_cell_refinement 'KUMA Diffraction Software (KUMA, 1997)'
_computing_data_reduction 'KUMA Diffraction Software'
_computing_molecular_graphics 'SHELXTL (Sheldrick, 1990)'
_computing_publication_material SHELXL97
_computing_structure_refinement 'SHELXL97 (Sheldrick, 1997)'
_computing_structure_solution 'SHELXS97 (Sheldrick, 1990)'
_diffrn_ambient_temperature 295(2)
_diffrn_measured_fraction_theta_full .976
_diffrn_measured_fraction_theta_max .938
_diffrn_measurement_device_type 'KUMA KM4 diffractometer'
_diffrn_measurement_method \w
_diffrn_radiation_monochromator graphite
_diffrn_radiation_source 'fine-focus sealed tube'
_diffrn_radiation_type MoK\a
_diffrn_radiation_wavelength .71073
_diffrn_reflns_av_R_equivalents .0063
_diffrn_reflns_av_sigmaI/netI .0101
_diffrn_reflns_limit_h_max 8
_diffrn_reflns_limit_h_min -8
_diffrn_reflns_limit_k_max 8
_diffrn_reflns_limit_k_min -10
_diffrn_reflns_limit_l_max 12
_diffrn_reflns_limit_l_min -10
_diffrn_reflns_number 2196
_diffrn_reflns_theta_full 25.00
_diffrn_reflns_theta_max 30.06
_diffrn_reflns_theta_min 2.68
_diffrn_standards_decay_% 4.05
_diffrn_standards_interval_count 50
_diffrn_standards_number 2
_exptl_absorpt_coefficient_mu .107
_exptl_absorpt_correction_type none
_exptl_crystal_colour colourless
_exptl_crystal_density_diffrn 1.450
_exptl_crystal_density_method 'not measured'
_exptl_crystal_description plates
_exptl_crystal_F_000 172
_exptl_crystal_size_max .6
_exptl_crystal_size_mid .5
_exptl_crystal_size_min .25
_refine_diff_density_max .247
_refine_diff_density_min -.167
_refine_ls_extinction_coef .042(10)
_refine_ls_extinction_method 'SHELXL97 (Sheldrick, 1997)'
_refine_ls_goodness_of_fit_ref 1.012
_refine_ls_hydrogen_treatment refall
_refine_ls_matrix_type full
_refine_ls_number_parameters 142
_refine_ls_number_reflns 2063
_refine_ls_number_restraints 0
_refine_ls_restrained_S_all 1.0012
_refine_ls_R_factor_all .0487
_refine_ls_R_factor_gt .0368
_refine_ls_shift/su_max .010
_refine_ls_shift/su_mean .002
_refine_ls_structure_factor_coef Fsqd
_refine_ls_weighting_details 'w = 1/[\s^2^(Fo^2^)+(0.0555P)^2^+0.0575P] where P=(Fo^2^+2Fc^2^)/3'
_refine_ls_weighting_scheme calc
_refine_ls_wR_factor_ref .1098
_reflns_number_gt 1643
_reflns_number_total 2063
_reflns_threshold_expression I>2\s(I)
_cod_data_source_file gd1117.cif
_cod_data_source_block I
_cod_depositor_comments
;
The following automatic conversions were performed:
'_symmetry_cell_setting' value 'Triclinic' changed to 'triclinic'
according to '/home/saulius/struct/CIF-dictionaries/cif_core.dic'
dictionary named 'cif_core.dic' version 2.4.1 from 2010-06-29.

Automatic conversion script
Id: cif_fix_enum 1527 2010-12-29 10:47:43Z saulius 

The following automatic conversions were performed:

'_symmetry_cell_setting' value 'Triclinic' changed to 'triclinic'
according to /home/saulius/struct/CIF-dictionaries/cif_core.dic
dictionary named 'cif_core.dic' version 2.4.1 from 2010-06-29.

Automatic conversion script
Id: cif_fix_values 1715 2011-07-08 13:25:40Z adriana 

The following automatic conversions were performed:

'_refine_ls_weighting_scheme' value 'calc w =
1/[\s^2^(Fo^2^)+(0.0555P)^2^+0.0575P] where P=(Fo^2^+2Fc^2^)/3' was
changed to 'calc'. New tag '_refine_ls_weighting_details' was
created. The value of the new tag was set to 'w =
1/[\s^2^(Fo^2^)+(0.0555P)^2^+0.0575P] where P=(Fo^2^+2Fc^2^)/3'.

Automatic conversion script
Id: cif_fix_values 3143 2015-03-26 13:38:13Z robertas 
;
_cod_original_cell_volume 376.1(2)
_cod_original_sg_symbol_H-M P-1
_cod_database_code 2011801

loop_
_symmetry_equiv_pos_as_xyz
'x, y, z'
'-x, -y, -z'

loop_
_atom_site_label
_atom_site_fract_x
_atom_site_fract_y
_atom_site_fract_z
_atom_site_U_iso_or_equiv
_atom_site_adp_type
_atom_site_calc_flag
_atom_site_refinement_flags
_atom_site_occupancy
_atom_site_disorder_assembly
_atom_site_disorder_group
_atom_site_type_symbol
C1 .03253(18) .76359(13) .46292(13) .0372(2) Uani d . 1 . . C
C2 -.12229(18) .70046(14) .52725(13) .0382(2) Uani d . 1 . . C
C3 -.0669(2) .75623(19) .70445(15) .0511(3) Uani d . 1 . . C
C4 .1423(3) .8750(2) .81636(16) .0586(3) Uani d . 1 . . C
C5 .2939(2) .93635(18) .75082(17) .0564(3) Uani d . 1 . . C
C6 .2431(2) .88204(16) .57318(17) .0494(3) Uani d . 1 . . C
N7 -.06979(17) .68569(14) .28014(12) .0463(2) Uani d . 1 . . N
C8 -.3063(2) .57703(19) .21843(15) .0490(3) Uani d . 1 . . C
C9 -.3355(2) .57295(17) .38166(15) .0458(3) Uani d . 1 . . C
O11 .21270(19) .81134(16) .22450(14) .0695(3) Uani d . 1 . . O
O12 -.1192(2) .65732(15) .01832(12) .0685(3) Uani d . 1 . . O
N10 .0130(2) .72110(15) .16956(13) .0514(3) Uani d . 1 . . N
H3 -.175(3) .716(2) .753(2) .082(5) Uiso d . 1 . . H
H4 .185(3) .911(3) .936(3) .088(6) Uiso d . 1 . . H
H5 .439(3) 1.016(2) .823(2) .067(4) Uiso d . 1 . . H
H6 .342(3) .920(2) .525(2) .065(4) Uiso d . 1 . . H
H9A -.484(3) .614(2) .401(2) .066(4) Uiso d . 1 . . H
H8A -.414(3) .642(2) .181(2) .063(4) Uiso d . 1 . . H
H9B -.338(3) .448(2) .366(2) .062(4) Uiso d . 1 . . H
H8B -.304(3) .458(2) .126(2) .071(5) Uiso d . 1 . . H

loop_
_atom_site_aniso_label
_atom_site_aniso_U_11
_atom_site_aniso_U_22
_atom_site_aniso_U_33
_atom_site_aniso_U_12
_atom_site_aniso_U_13
_atom_site_aniso_U_23
C1 .0391(5) .0382(5) .0365(5) .0059(4) .0108(4) .0199(4)
C2 .0392(5) .0419(5) .0365(5) .0063(4) .0115(4) .0211(4)
C3 .0562(7) .0624(7) .0393(6) .0082(5) .0157(5) .0276(5)
C4 .0661(8) .0635(8) .0348(6) .0095(6) .0053(5) .0189(5)
C5 .0521(7) .0481(6) .0487(7) -.0018(5) -.0026(5) .0158(5)
C6 .0446(6) .0461(6) .0551(7) -.0021(5) .0104(5) .0252(5)
N7 .0487(5) .0566(6) .0360(5) -.0001(4) .0124(4) .0248(4)
C8 .0462(6) .0561(7) .0384(5) .0002(5) .0041(4) .0222(5)
C9 .0393(5) .0525(6) .0448(6) -.0001(4) .0102(4) .0242(5)
O11 .0711(6) .0838(7) .0789(7) .0095(5) .0390(5) .0518(6)
O12 .1010(8) .0766(7) .0429(5) .0260(6) .0270(5) .0373(5)
N10 .0677(7) .0572(6) .0478(5) .0199(5) .0291(5) .0337(5)

loop_
_atom_type_symbol
_atom_type_description
_atom_type_scat_dispersion_real
_atom_type_scat_dispersion_imag
_atom_type_scat_source
C C .0033 .0016 'International Tables Vol C Tables 4.2.6.8 and 6.1.1.4'
H H .0000 .0000 'International Tables Vol C Tables 4.2.6.8 and 6.1.1.4'
N N .0061 .0033 'International Tables Vol C Tables 4.2.6.8 and 6.1.1.4'
O O .0106 .0060 'International Tables Vol C Tables 4.2.6.8 and 6.1.1.4'

loop_
_geom_angle_atom_site_label_1
_geom_angle_atom_site_label_2
_geom_angle_atom_site_label_3
_geom_angle
C6 C1 C2 121.40(10)
C6 C1 N7 131.30(10)
C2 C1 N7 107.20(10)
C3 C2 C1 119.80(10)
C3 C2 C9 129.10(10)
C1 C2 C9 111.10(10)
C2 C3 C4 119.40(10)
C5 C4 C3 120.10(10)
C4 C5 C6 121.70(10)
C1 C6 C5 117.50(10)
N10 N7 C1 126.60(10)
N10 N7 C8 119.80(10)
C1 N7 C8 113.00(10)
N7 C8 C9 103.50(10)
C2 C9 C8 104.70(10)
O11 N10 O12 125.20(10)
O11 N10 N7 118.40(10)
O12 N10 N7 116.40(10)
C2 C3 H3 121.0(10)
C4 C3 H3 119.0(10)
C3 C4 H4 121.0(10)
C5 C4 H4 119.0(10)
C4 C5 H5 123.0(10)
C6 C5 H5 116.0(10)
C1 C6 H6 119.0(10)
C5 C6 H6 124.0(10)
N7 C8 H8A 106.0(10)
C9 C8 H8A 112.0(10)
N7 C8 H8B 107.0(10)
C9 C8 H8B 113.0(10)
H8A C8 H8B 114.0(10)
C2 C9 H9A 112.0(10)
C8 C9 H9A 109.0(10)
C2 C9 H9B 111.0(10)
C8 C9 H9B 110.0(10)
H9A C9 H9B 110.0(10)

loop_
_geom_bond_atom_site_label_1
_geom_bond_atom_site_label_2
_geom_bond_site_symmetry_2
_geom_bond_distance
_geom_bond_publ_flag
C1 C6 . 1.383(2) y
C1 C2 . 1.3880(10) y
C1 N7 . 1.4060(10) y
C2 C3 . 1.376(2) y
C2 C9 . 1.499(2) y
C3 C4 . 1.381(2) y
C4 C5 . 1.374(2) y
C5 C6 . 1.384(2) y
N7 N10 . 1.3360(10) y
N7 C8 . 1.462(2) y
C8 C9 . 1.523(2) y
O11 N10 . 1.226(2) y
O12 N10 . 1.231(2) y
C3 H3 . .98(2) ?
C4 H4 . .93(2) ?
C5 H5 . .94(2) ?
C6 H6 . .92(2) ?
C8 H8A . .95(2) ?
C8 H8B . .97(2) ?
C9 H9A . .98(2) ?
C9 H9B . .99(2) ?

loop_
_geom_hbond_atom_site_label_D
_geom_hbond_atom_site_label_H
_geom_hbond_atom_site_label_A
_geom_hbond_site_symmetry_A
_geom_hbond_distance_DH
_geom_hbond_distance_HA
_geom_hbond_distance_DA
_geom_hbond_angle_DHA
C3 H3 O12 1_556 .98(2) 2.57(2) 3.335(2) 134.0(10)

loop_
_geom_torsion_atom_site_label_1
_geom_torsion_atom_site_label_2
_geom_torsion_atom_site_label_3
_geom_torsion_atom_site_label_4
_geom_torsion
_geom_torsion_publ_flag
C6 C1 C2 C3 .1(2) ?
N7 C1 C2 C3 -179.70(10) ?
C6 C1 C2 C9 -179.40(10) ?
N7 C1 C2 C9 .90(10) ?
C1 C2 C3 C4 .2(2) ?
C9 C2 C3 C4 179.60(10) ?
C2 C3 C4 C5 -.2(2) ?
C3 C4 C5 C6 .0(2) ?
C2 C1 C6 C5 -.3(2) ?
N7 C1 C6 C5 179.40(10) ?
C4 C5 C6 C1 .3(2) ?
C6 C1 N7 N10 -4.9(2) ?
C2 C1 N7 N10 174.80(10) ?
C6 C1 N7 C8 -175.60(10) ?
C2 C1 N7 C8 4.00(10) ?
N10 N7 C8 C9 -178.40(10) ?
C1 N7 C8 C9 -7.00(10) y
C3 C2 C9 C8 175.50(10) y
C1 C2 C9 C8 -5.00(10) y
N7 C8 C9 C2 6.90(10) y
C1 N7 N10 O11 10.4(2) y
C8 N7 N10 O11 -179.40(10) y
C1 N7 N10 O12 -170.40(10) y
C8 N7 N10 O12 -.3(2) y

loop_
_cod_related_entry_id
_cod_related_entry_database
_cod_related_entry_code
1 ChemSpider 10716405
